data_1553717
loop_
_publ_author_name
'Xu, Jinjia'
'Takai, Atsuro'
'Bannaron, Alisa'
'Nakagawa, Takafumi'
'Matsuo, Yutaka'
'Sugimoto, Manabu'
'Matsushita, Yoshitaka'
'Takeuchi, Masayuki'

_publ_section_title
;
 A helically-twisted ladder based on 9,9&#x2032;-bifluorenylidene:
 synthesis, characterization, and carrier-transport properties
;
_journal_issue 4
_journal_name_full 'Materials Chemistry Frontiers'
_journal_page_first 780
_journal_paper_doi 10.1039/C7QM00583K
_journal_volume 2
_journal_year 2018
_chemical_formula_sum 'C13 H7'
_chemical_formula_weight 163.19
_chemical_name_common CBF
_chemical_name_systematic '9,9'-bifluorenylidene cyclic dimer'
_space_group_crystal_system tetragonal
_space_group_IT_number 116
_space_group_name_Hall 'P -4 -2c'
_space_group_name_H-M_alt 'P -4 c 2'
_atom_sites_solution_hydrogens geom
_audit_creation_method SHELXL-2014/7
_audit_update_record
;
2017-12-11 deposited with the CCDC.
2018-01-26 downloaded from the CCDC.
;
_cell_angle_alpha 90
_cell_angle_beta 90
_cell_angle_gamma 90
_cell_formula_units_Z 8
_cell_length_a 14.367(4)
_cell_length_b 14.367(4)
_cell_length_c 7.992(3)
_cell_measurement_reflns_used 2927
_cell_measurement_temperature 213(2)
_cell_measurement_theta_max 20.90
_cell_measurement_theta_min 2.84
_cell_volume 1649.6(9)
_computing_cell_refinement 'CrystalClear (Rigaku, 1997--2002)'
_computing_data_collection 'CrystalClear (Rigaku, 1997--2002)'
_computing_data_reduction 'CrystalClear (Rigaku, 1997--2002)'
_computing_structure_refinement 'SHELXL-2014/7 (Sheldrick, 2014)'
_computing_structure_solution 'SHELXT (Sheldrick, 2014)'
_diffrn_ambient_temperature 213(2)
_diffrn_detector_area_resol_mean 28.5714
_diffrn_measured_fraction_theta_full 0.992
_diffrn_measured_fraction_theta_max 0.992
_diffrn_measurement_device
;
Rigaku AFC11 Saturn724+ (4x4 bin mode)
;
_diffrn_measurement_method dtprofit.ref
_diffrn_radiation_detector CCD
_diffrn_radiation_monochromator Confocal
_diffrn_radiation_source 'Rotating Anode'
_diffrn_radiation_type MoK\a
_diffrn_radiation_wavelength 0.71073
_diffrn_reflns_av_R_equivalents 0.0371
_diffrn_reflns_av_unetI/netI 0.0231
_diffrn_reflns_Laue_measured_fraction_full 0.992
_diffrn_reflns_Laue_measured_fraction_max 0.992
_diffrn_reflns_limit_h_max 13
_diffrn_reflns_limit_h_min -14
_diffrn_reflns_limit_k_max 14
_diffrn_reflns_limit_k_min -14
_diffrn_reflns_limit_l_max 7
_diffrn_reflns_limit_l_min -8
_diffrn_reflns_number 5308
_diffrn_reflns_point_group_measured_fraction_full 0.996
_diffrn_reflns_point_group_measured_fraction_max 0.996
_diffrn_reflns_theta_full 21.000
_diffrn_reflns_theta_max 21.000
_diffrn_reflns_theta_min 2.835
_exptl_absorpt_coefficient_mu 0.075
_exptl_absorpt_correction_T_max 0.4876
_exptl_absorpt_correction_T_min 0.3772
_exptl_absorpt_correction_type multi-scan
_exptl_absorpt_process_details
;
CrystalClear (Rigaku, 1997--2002)
;
_exptl_crystal_colour Orange
_exptl_crystal_density_diffrn 1.314
_exptl_crystal_description Bar
_exptl_crystal_F_000 680
_exptl_crystal_recrystallization_method 'Vapour deposition'
_exptl_crystal_size_max 0.409
_exptl_crystal_size_mid 0.045
_exptl_crystal_size_min 0.045
_refine_diff_density_max 0.135
_refine_diff_density_min -0.146
_refine_diff_density_rms 0.033
_refine_ls_abs_structure_details
;
 Refined as an inversion twin.
;
_refine_ls_abs_structure_Flack -3(10)
_refine_ls_extinction_coef 0.026(3)
_refine_ls_extinction_expression Fc^*^=kFc[1+0.001xFc^2^\l^3^/sin(2\q)]^-1/4^
_refine_ls_extinction_method 'SHELXL-2014/7 (Sheldrick 2014'
_refine_ls_goodness_of_fit_ref 1.299
_refine_ls_hydrogen_treatment constr
_refine_ls_matrix_type full
_refine_ls_number_parameters 120
_refine_ls_number_reflns 886
_refine_ls_number_restraints 0
_refine_ls_restrained_S_all 1.299
_refine_ls_R_factor_all 0.0488
_refine_ls_R_factor_gt 0.0469
_refine_ls_shift/su_max 0.000
_refine_ls_shift/su_mean 0.000
_refine_ls_structure_factor_coef Fsqd
_refine_ls_weighting_details 'w=1/[\s^2^(Fo^2^)+(0.0160P)^2^+1.4636P] where P=(Fo^2^+2Fc^2^)/3'
_refine_ls_weighting_scheme calc
_refine_ls_wR_factor_gt 0.1059
_refine_ls_wR_factor_ref 0.1067
_reflns_Friedel_coverage 0.709
_reflns_Friedel_fraction_full 1.000
_reflns_Friedel_fraction_max 1.000
_reflns_number_gt 859
_reflns_number_total 886
_reflns_threshold_expression 'I > 2\s(I)'
_cod_data_source_file c7qm00583k2.cif
_cod_data_source_block shelx
_cod_original_cell_volume 1649.6(11)
_cod_database_code 1553717
_shelx_shelxl_version_number 2014/7
_shelx_space_group_comment
;
The symmetry employed for this shelxl refinement is uniquely defined
by the following loop, which should always be used as a source of
symmetry information in preference to the above space-group names.
They are only intended as comments.
;
_shelx_estimated_absorpt_t_min 0.970
_shelx_estimated_absorpt_t_max 0.997

loop_
_space_group_symop_operation_xyz
'x, y, z'
'y, -x, -z'
'-y, x, -z'
'-x, -y, z'
'y, x, -z+1/2'
'-y, -x, -z+1/2'
'-x, y, z+1/2'
'x, -y, z+1/2'

loop_
_atom_site_label
_atom_site_type_symbol
_atom_site_fract_x
_atom_site_fract_y
_atom_site_fract_z
_atom_site_U_iso_or_equiv
_atom_site_adp_type
_atom_site_occupancy
_atom_site_site_symmetry_order
_atom_site_calc_flag
_atom_site_refinement_flags_posn
_atom_site_refinement_flags_adp
C1 C 0.4623(4) 0.2065(7) 0.4053(10) 0.078(2) Uani 1 1 d . .
H1 H 0.5149 0.2120 0.3362 0.093 Uiso 1 1 calc R U
C2 C 0.4281(5) 0.1189(7) 0.4452(9) 0.070(2) Uani 1 1 d . .
H2 H 0.4560 0.0651 0.4008 0.084 Uiso 1 1 calc R U
C3 C 0.3515(4) 0.1120(5) 0.5528(8) 0.0536(19) Uani 1 1 d . .
C4 C 0.2971(4) 0.0308(4) 0.6016(8) 0.0459(17) Uani 1 1 d . .
C5 C 0.3123(5) -0.0631(5) 0.5820(9) 0.059(2) Uani 1 1 d . .
H5 H 0.3668 -0.0836 0.5282 0.071 Uiso 1 1 calc R U
C6 C 0.2490(4) -0.1275(5) 0.6401(8) 0.0538(19) Uani 1 1 d . .
H6 H 0.2604 -0.1914 0.6249 0.065 Uiso 1 1 calc R U
C7 C 0.1682(4) -0.0985(4) 0.7213(7) 0.0438(16) Uani 1 1 d . .
C8 C 0.1534(4) -0.0039(4) 0.7481(8) 0.0434(15) Uani 1 1 d . .
H8 H 0.1008 0.0158 0.8083 0.052 Uiso 1 1 calc R U
C9 C 0.2167(4) 0.0626(4) 0.6859(7) 0.0444(16) Uani 1 1 d . .
C10 C 0.2227(4) 0.1656(4) 0.7086(7) 0.0446(16) Uani 1 1 d . .
C11 C 0.3107(4) 0.1918(5) 0.6204(8) 0.0499(18) Uani 1 1 d . .
C12 C 0.3438(4) 0.2785(5) 0.5721(9) 0.0574(19) Uani 1 1 d . .
H12 H 0.3144 0.3326 0.6118 0.069 Uiso 1 1 calc R U
C13 C 0.4194(5) 0.2861(6) 0.4663(10) 0.071(2) Uani 1 1 d . .
H13 H 0.4419 0.3452 0.4357 0.085 Uiso 1 1 calc R U

loop_
_atom_site_aniso_label
_atom_site_aniso_U_11
_atom_site_aniso_U_22
_atom_site_aniso_U_33
_atom_site_aniso_U_23
_atom_site_aniso_U_13
_atom_site_aniso_U_12
C1 0.032(4) 0.127(8) 0.074(5) -0.013(6) 0.003(4) -0.006(5)
C2 0.035(4) 0.114(7) 0.060(5) -0.021(5) 0.001(4) 0.003(4)
C3 0.045(5) 0.073(5) 0.042(4) -0.011(4) -0.019(4) 0.005(4)
C4 0.030(4) 0.064(5) 0.043(4) -0.022(3) -0.012(3) 0.006(3)
C5 0.042(4) 0.073(6) 0.063(5) -0.038(4) -0.017(4) 0.011(4)
C6 0.043(4) 0.051(4) 0.067(5) -0.034(4) -0.025(3) 0.004(4)
C7 0.036(3) 0.047(4) 0.048(4) -0.026(3) -0.019(3) 0.016(3)
C8 0.041(3) 0.050(4) 0.040(3) -0.005(3) -0.012(3) 0.011(3)
C9 0.042(4) 0.059(5) 0.033(3) -0.010(3) -0.011(3) 0.015(3)
C10 0.046(4) 0.049(4) 0.039(4) -0.001(3) -0.010(3) 0.015(3)
C11 0.039(4) 0.066(5) 0.045(4) -0.005(4) -0.013(3) -0.003(4)
C12 0.038(4) 0.075(5) 0.059(4) 0.002(4) -0.007(3) 0.006(4)
C13 0.035(4) 0.104(6) 0.075(5) 0.016(5) 0.001(4) -0.005(4)

loop_
_atom_type_symbol
_atom_type_description
_atom_type_scat_dispersion_real
_atom_type_scat_dispersion_imag
_atom_type_scat_source
C C 0.0033 0.0016 'International Tables Vol C Tables 4.2.6.8 and 6.1.1.4'
H H 0.0000 0.0000 'International Tables Vol C Tables 4.2.6.8 and 6.1.1.4'

loop_
_geom_angle_atom_site_label_1
_geom_angle_atom_site_label_2
_geom_angle_atom_site_label_3
_geom_angle
_geom_angle_site_symmetry_1
_geom_angle_site_symmetry_3
C13 C1 C2 120.7(7) . .
C13 C1 H1 119.7 . .
C2 C1 H1 119.7 . .
C1 C2 C3 118.9(7) . .
C1 C2 H2 120.5 . .
C3 C2 H2 120.5 . .
C11 C3 C2 120.6(7) . .
C11 C3 C4 109.1(6) . .
C2 C3 C4 130.0(7) . .
C5 C4 C9 120.1(6) . .
C5 C4 C3 132.0(6) . .
C9 C4 C3 107.9(6) . .
C4 C5 C6 121.0(6) . .
C4 C5 H5 119.5 . .
C6 C5 H5 119.5 . .
C5 C6 C7 120.3(6) . .
C5 C6 H6 119.8 . .
C7 C6 H6 119.8 . .
C8 C7 C6 119.4(6) . .
C8 C7 C7 120.4(4) . 6_556
C6 C7 C7 120.1(4) . 6_556
C7 C8 C9 120.6(6) . .
C7 C8 H8 119.7 . .
C9 C8 H8 119.7 . .
C8 C9 C4 118.5(6) . .
C8 C9 C10 131.8(5) . .
C4 C9 C10 109.3(5) . .
C10 C10 C9 129.3(4) 5_556 .
C10 C10 C11 126.8(4) 5_556 .
C9 C10 C11 103.9(5) . .
C12 C11 C3 119.0(6) . .
C12 C11 C10 130.2(5) . .
C3 C11 C10 109.3(6) . .
C13 C12 C11 120.7(7) . .
C13 C12 H12 119.6 . .
C11 C12 H12 119.6 . .
C12 C13 C1 119.9(8) . .
C12 C13 H13 120.0 . .
C1 C13 H13 120.0 . .

loop_
_geom_bond_atom_site_label_1
_geom_bond_atom_site_label_2
_geom_bond_distance
_geom_bond_site_symmetry_2
C1 C13 1.387(10) .
C1 C2 1.388(10) .
C1 H1 0.9400 .
C2 C3 1.400(9) .
C2 H2 0.9400 .
C3 C11 1.396(9) .
C3 C4 1.458(9) .
C4 C5 1.376(8) .
C4 C9 1.413(7) .
C5 C6 1.378(9) .
C5 H5 0.9400 .
C6 C7 1.394(8) .
C6 H6 0.9400 .
C7 C8 1.392(8) .
C7 C7 1.490(11) 6_556
C8 C9 1.409(8) .
C8 H8 0.9400 .
C9 C10 1.494(8) .
C10 C10 1.335(11) 5_556
C10 C11 1.496(8) .
C11 C12 1.387(9) .
C12 C13 1.382(9) .
C12 H12 0.9400 .
C13 H13 0.9400 .

loop_
_geom_torsion_atom_site_label_1
_geom_torsion_atom_site_label_2
_geom_torsion_atom_site_label_3
_geom_torsion_atom_site_label_4
_geom_torsion
_geom_torsion_site_symmetry_1
_geom_torsion_site_symmetry_4
C13 C1 C2 C3 -2.1(11) . .
C1 C2 C3 C11 -0.7(10) . .
C1 C2 C3 C4 173.4(7) . .
C11 C3 C4 C5 -172.7(6) . .
C2 C3 C4 C5 12.7(11) . .
C11 C3 C4 C9 5.9(6) . .
C2 C3 C4 C9 -168.7(6) . .
C9 C4 C5 C6 1.6(9) . .
C3 C4 C5 C6 -180.0(6) . .
C4 C5 C6 C7 -0.5(9) . .
C5 C6 C7 C8 -2.1(9) . .
C5 C6 C7 C7 177.9(6) . 6_556
C6 C7 C8 C9 3.6(9) . .
C7 C7 C8 C9 -176.5(6) 6_556 .
C7 C8 C9 C4 -2.5(8) . .
C7 C8 C9 C10 -173.7(6) . .
C5 C4 C9 C8 -0.1(8) . .
C3 C4 C9 C8 -178.9(5) . .
C5 C4 C9 C10 173.0(5) . .
C3 C4 C9 C10 -5.8(6) . .
C8 C9 C10 C10 -2.9(12) . 5_556
C4 C9 C10 C10 -174.8(7) . 5_556
C8 C9 C10 C11 175.4(6) . .
C4 C9 C10 C11 3.5(6) . .
C2 C3 C11 C12 3.6(9) . .
C4 C3 C11 C12 -171.6(5) . .
C2 C3 C11 C10 171.5(5) . .
C4 C3 C11 C10 -3.7(7) . .
C10 C10 C11 C12 -15.3(12) 5_556 .
C9 C10 C11 C12 166.3(6) . .
C10 C10 C11 C3 178.5(7) 5_556 .
C9 C10 C11 C3 0.2(6) . .
C3 C11 C12 C13 -3.7(9) . .
C10 C11 C12 C13 -168.8(6) . .
C11 C12 C13 C1 1.0(10) . .
C2 C1 C13 C12 2.0(12) . .
